data_7226838
loop_
_publ_author_name
'Galica, T.'
'B\;akowicz, J.'
'Konieczny, K.'
'Turowska-Tyrk, I.'

_publ_section_title
;
 Structural transformations in crystals induced by radiation and pressure.
 Part 5. The influence of pressure on the course of the photochemical
 reaction in crystals of 2,6-difluorocinnamic acid
;
_journal_issue 46
_journal_name_full CrystEngComm
_journal_page_first 8871
_journal_paper_doi 10.1039/C6CE01652A
_journal_volume 18
_journal_year 2016
_chemical_formula_sum 'C9 H6 F2 O2'
_chemical_formula_weight 184.14
_chemical_properties_physical ', Photo-sensitive'
_space_group_crystal_system monoclinic
_space_group_IT_number 14
_space_group_name_Hall '-P 2ybc'
_space_group_name_H-M_alt 'P 1 21/c 1'
_symmetry_space_group_name_Hall '-P 2ybc'
_symmetry_space_group_name_H-M 'P 1 21/c 1'
_atom_sites_solution_hydrogens mixed
_atom_sites_solution_primary isomor
_atom_sites_solution_secondary geom
_audit_creation_method SHELXL-2014/7
_audit_update_record
;
2016-07-27 deposited with the CCDC.
2016-10-19 downloaded from the CCDC.
;
_cell_angle_alpha 90
_cell_angle_beta 91.94(8)
_cell_angle_gamma 90
_cell_formula_units_Z 4
_cell_length_a 3.840(2)
_cell_length_b 19.183(16)
_cell_length_c 10.870(18)
_cell_measurement_pressure 500000
_cell_measurement_reflns_used 452
_cell_measurement_temperature 299(2)
_cell_measurement_theta_max 19.57
_cell_measurement_theta_min 6.76
_cell_volume 800.3(15)
_computing_cell_refinement 'CrysAlisPro (Rigaku OD, 2015)'
_computing_data_collection 'CrysAlisPro (Rigaku OD, 2015)'
_computing_data_reduction 'CrysAlisPro (Rigaku OD, 2015)'
_computing_molecular_graphics 'ORTEP-3 for Windows (Farrugia, 2012)'
_computing_publication_material 'SHELXL-2014/7 (Sheldrick, 2015)'
_computing_structure_refinement 'SHELXL-2014/7 (Sheldrick, 2015)'
_computing_structure_solution 'SHELXS-2013/1 (Sheldrick, 2008)'
_diffrn_ambient_pressure 500000
_diffrn_ambient_temperature 299(2)
_diffrn_detector_area_resol_mean 15.9718
_diffrn_measured_fraction_theta_full 0.518
_diffrn_measured_fraction_theta_max 0.518
_diffrn_measurement_device_type 'KM4 with Eos CCD'
_diffrn_measurement_method '\f- and \w scans'
_diffrn_radiation_monochromator graphite
_diffrn_radiation_source 'fine-focus sealed tube'
_diffrn_radiation_type MoK\a
_diffrn_radiation_wavelength 0.71073
_diffrn_reflns_av_R_equivalents 0.1298
_diffrn_reflns_av_unetI/netI 0.1464
_diffrn_reflns_Laue_measured_fraction_full 0.518
_diffrn_reflns_Laue_measured_fraction_max 0.518
_diffrn_reflns_limit_h_max 4
_diffrn_reflns_limit_h_min -4
_diffrn_reflns_limit_k_max 19
_diffrn_reflns_limit_k_min -19
_diffrn_reflns_limit_l_max 9
_diffrn_reflns_limit_l_min -8
_diffrn_reflns_number 3309
_diffrn_reflns_point_group_measured_fraction_full 0.518
_diffrn_reflns_point_group_measured_fraction_max 0.518
_diffrn_reflns_theta_full 24.229
_diffrn_reflns_theta_max 24.229
_diffrn_reflns_theta_min 6.653
_exptl_absorpt_coefficient_mu 0.138
_exptl_absorpt_correction_T_max 1.00000
_exptl_absorpt_correction_T_min 0.05008
_exptl_absorpt_correction_type multi-scan
_exptl_absorpt_process_details
;
SCALE3 ABSPACK (Rigaku OD, 2015).
;
_exptl_crystal_colour colourless
_exptl_crystal_density_diffrn 1.528
_exptl_crystal_description block
_exptl_crystal_F_000 376
_exptl_crystal_size_max 0.22
_exptl_crystal_size_mid 0.09
_exptl_crystal_size_min 0.08
_refine_diff_density_max 0.203
_refine_diff_density_min -0.228
_refine_diff_density_rms 0.054
_refine_ls_extinction_method none
_refine_ls_goodness_of_fit_ref 1.144
_refine_ls_hydrogen_treatment constr
_refine_ls_matrix_type full
_refine_ls_number_parameters 67
_refine_ls_number_reflns 674
_refine_ls_number_restraints 62
_refine_ls_restrained_S_all 1.124
_refine_ls_R_factor_all 0.2555
_refine_ls_R_factor_gt 0.1334
_refine_ls_shift/su_max 0.000
_refine_ls_shift/su_mean 0.000
_refine_ls_structure_factor_coef Fsqd
_refine_ls_weighting_details 'w=1/[\s^2^(Fo^2^)+(0.2000P)^2^] where P=(Fo^2^+2Fc^2^)/3'
_refine_ls_weighting_scheme calc
_refine_ls_wR_factor_gt 0.3255
_refine_ls_wR_factor_ref 0.3985
_reflns_Friedel_coverage 0.000
_reflns_number_gt 270
_reflns_number_total 674
_reflns_threshold_expression 'I > 2\s(I)'
_cod_data_source_file c6ce01652a1.cif
_cod_data_source_block 60secUV_p1
_cod_depositor_comments 'Adding full bibliography for 7226837--7226849.cif.'
_cod_database_code 7226838
_shelx_shelxl_version_number 2014/7
_shelx_space_group_comment
;
The symmetry employed for this shelxl refinement is uniquely defined
by the following loop, which should always be used as a source of
symmetry information in preference to the above space-group names.
They are only intended as comments.
;

loop_
_space_group_symop_operation_xyz
'x, y, z'
'-x, y+1/2, -z+1/2'
'-x, -y, -z'
'x, -y-1/2, z-1/2'

loop_
_atom_site_label
_atom_site_type_symbol
_atom_site_fract_x
_atom_site_fract_y
_atom_site_fract_z
_atom_site_U_iso_or_equiv
_atom_site_adp_type
_atom_site_occupancy
_atom_site_site_symmetry_order
_atom_site_calc_flag
_atom_site_refinement_flags_posn
_atom_site_refinement_flags_adp
_atom_site_refinement_flags_occupancy
_atom_site_disorder_assembly
_atom_site_disorder_group
C6R C 0.7253(11) 0.71041(19) 0.0752(5) 0.091(2) Uiso 0.888(8) 1 d G U P A 1
C1R C 0.8927(12) 0.6872(2) 0.1833(6) 0.091(2) Uiso 0.888(8) 1 d G U P A 1
F1R F 1.0025(16) 0.7355(3) 0.2665(6) 0.113(3) Uani 0.888(8) 1 d G U P A 1
C2R C 0.9556(17) 0.6185(2) 0.2109(6) 0.091(2) Uiso 0.888(8) 1 d G U P A 1
H2R H 1.0672 0.6092 0.2834 0.110 Uiso 0.888(8) 1 d G U P A 1
C3R C 0.8539(19) 0.5686(2) 0.1264(7) 0.091(2) Uiso 0.888(8) 1 d G U P A 1
H3R H 0.8968 0.5209 0.1459 0.110 Uiso 0.888(8) 1 d G U P A 1
C4R C 0.6897(15) 0.5873(2) 0.0175(6) 0.091(2) Uiso 0.888(8) 1 d G U P A 1
H4R H 0.6220 0.5565 -0.0425 0.110 Uiso 0.888(8) 1 d G U P A 1
C5R C 0.6274(11) 0.6567(2) -0.0045(5) 0.091(2) Uiso 0.888(8) 1 d G U P A 1
F2R F 0.4564(15) 0.6740(3) -0.1111(5) 0.113(3) Uani 0.888(8) 1 d G U P A 1
C7R C 0.645(3) 0.7833(7) 0.0453(14) 0.091(2) Uiso 0.888(8) 1 d . U P A 1
H7R H 0.5199 0.7907 -0.0282 0.110 Uiso 0.888(8) 1 calc R U P A 1
C8R C 0.728(3) 0.8397(6) 0.1089(16) 0.091(2) Uiso 0.888(8) 1 d . U P A 1
H8R H 0.8510 0.8360 0.1838 0.110 Uiso 0.888(8) 1 calc R U P A 1
C9R C 0.625(3) 0.9086(3) 0.0606(10) 0.091(2) Uiso 0.888(8) 1 d G U P A 1
O1R O 0.718(2) 0.9593(5) 0.1358(9) 0.121(4) Uiso 0.888(8) 1 d G U P A 1
H1R H 0.6554 0.9968 0.1062 0.182 Uiso 0.888(8) 1 calc R U P A 1
O2R O 0.456(2) 0.9189(5) -0.0347(8) 0.108(4) Uiso 0.888(8) 1 d G U P A 1
C6P1 C 0.786(9) 0.708(2) 0.109(7) 0.091(2) Uiso 0.056(4) 1 d DG U P A 2
C1P1 C 0.788(14) 0.699(3) 0.235(7) 0.091(2) Uiso 0.056(4) 1 d DG U P A 2
F1P1 F 0.86(2) 0.756(4) 0.308(7) 0.115(9) Uiso 0.056(4) 1 d G U P A 2
C2P1 C 0.72(2) 0.637(4) 0.293(9) 0.091(2) Uiso 0.056(4) 1 d G U P A 2
H2P1 H 0.7300 0.6384 0.3804 0.110 Uiso 0.056(4) 1 d G U P A 2
C3P1 C 0.64(2) 0.579(3) 0.222(11) 0.091(2) Uiso 0.056(4) 1 d G U P A 2
H3P1 H 0.5938 0.5359 0.2657 0.110 Uiso 0.056(4) 1 d G U P A 2
C4P1 C 0.632(18) 0.584(2) 0.097(10) 0.091(2) Uiso 0.056(4) 1 d G U P A 2
H4P1 H 0.5781 0.5470 0.0489 0.110 Uiso 0.056(4) 1 d G U P A 2
C5P1 C 0.703(12) 0.648(2) 0.044(8) 0.091(2) Uiso 0.056(4) 1 d DG U P A 2
F2P1 F 0.68(2) 0.654(3) -0.080(8) 0.115(9) Uiso 0.056(4) 1 d G U P A 2
C7P1 C 0.903(10) 0.771(2) 0.040(6) 0.091(2) Uiso 0.056(4) 1 d D U P A 2
H7P1 H 0.7822 0.7725 -0.0412 0.110 Uiso 0.056(4) 1 calc R U P A 2
C8P1 C 0.905(13) 0.844(2) 0.097(7) 0.091(2) Uiso 0.056(4) 1 d D U P A 2
H8P1 H 0.7885 0.8435 0.1762 0.110 Uiso 0.056(4) 1 calc R U P A 2
C9P1 C 0.786(16) 0.905(2) 0.021(9) 0.091(2) Uiso 0.056(4) 1 d DG U P A 2
O1P1 O 0.86(3) 0.964(2) 0.075(13) 0.102(8) Uiso 0.056(4) 1 d DG U P A 2
H1P1 H 0.7905 0.9964 0.0304 0.153 Uiso 0.056(4) 1 calc R U P A 2
O2P1 O 0.64(3) 0.900(4) -0.080(10) 0.102(8) Uiso 0.056(4) 1 d DG U P A 2
C6P2 C 1.527(11) 0.715(2) 0.062(7) 0.091(2) Uiso 0.056(4) 1 d DG U P A 3
C1P2 C 1.818(13) 0.720(3) 0.141(9) 0.091(2) Uiso 0.056(4) 1 d DG U P A 3
F1P2 F 1.914(18) 0.784(4) 0.180(11) 0.115(9) Uiso 0.056(4) 1 d G U P A 3
C2P2 C 2.013(18) 0.664(4) 0.182(11) 0.091(2) Uiso 0.056(4) 1 d G U P A 3
H2P2 H 2.2022 0.6726 0.2333 0.110 Uiso 0.056(4) 1 d G U P A 3
C3P2 C 1.91(2) 0.598(4) 0.145(12) 0.091(2) Uiso 0.056(4) 1 d G U P A 3
H3P2 H 2.0420 0.5563 0.1733 0.110 Uiso 0.056(4) 1 d G U P A 3
C4P2 C 1.63(2) 0.589(3) 0.068(11) 0.091(2) Uiso 0.056(4) 1 d G U P A 3
H4P2 H 1.5335 0.5460 0.0387 0.110 Uiso 0.056(4) 1 d G U P A 3
C5P2 C 1.443(15) 0.647(2) 0.028(8) 0.091(2) Uiso 0.056(4) 1 d DG U P A 3
F2P2 F 1.164(19) 0.637(3) -0.049(9) 0.115(9) Uiso 0.056(4) 1 d G U P A 3
C7P2 C 1.312(11) 0.777(2) 0.023(6) 0.091(2) Uiso 0.056(4) 1 d D U P A 3
H7P2 H 1.3677 0.7934 -0.0595 0.110 Uiso 0.056(4) 1 calc R U P A 3
C8P2 C 1.315(13) 0.838(2) 0.119(6) 0.091(2) Uiso 0.056(4) 1 d D U P A 3
H8P2 H 1.3837 0.8231 0.2023 0.110 Uiso 0.056(4) 1 calc R U P A 3
C9P2 C 1.499(17) 0.902(3) 0.080(8) 0.091(2) Uiso 0.056(4) 1 d DG U P A 3
O1P2 O 1.54(3) 0.948(4) 0.167(10) 0.102(8) Uiso 0.056(4) 1 d DG U P A 3
H1P2 H 1.6083 0.9853 0.1377 0.153 Uiso 0.056(4) 1 calc R U P A 3
O2P2 O 1.60(5) 0.911(5) -0.024(10) 0.102(8) Uiso 0.056(4) 1 d DG U P A 3

loop_
_atom_site_aniso_label
_atom_site_aniso_U_11
_atom_site_aniso_U_22
_atom_site_aniso_U_33
_atom_site_aniso_U_23
_atom_site_aniso_U_13
_atom_site_aniso_U_12
F1R 0.123(4) 0.093(5) 0.121(7) 0.003(3) -0.022(4) 0.002(2)
F2R 0.123(4) 0.093(5) 0.121(7) 0.003(3) -0.022(4) 0.002(2)

loop_
_atom_type_symbol
_atom_type_description
_atom_type_scat_dispersion_real
_atom_type_scat_dispersion_imag
_atom_type_scat_source
C C 0.0033 0.0016 'International Tables Vol C Tables 4.2.6.8 and 6.1.1.4'
H H 0.0000 0.0000 'International Tables Vol C Tables 4.2.6.8 and 6.1.1.4'
O O 0.0106 0.0060 'International Tables Vol C Tables 4.2.6.8 and 6.1.1.4'
F F 0.0171 0.0103 'International Tables Vol C Tables 4.2.6.8 and 6.1.1.4'

loop_
_geom_angle_atom_site_label_1
_geom_angle_atom_site_label_2
_geom_angle_atom_site_label_3
_geom_angle
_geom_angle_site_symmetry_1
_geom_angle_site_symmetry_3
C5R C6R C1R 113.3 . .
C5R C6R C7R 121.3(6) . .
C1R C6R C7R 125.4(6) . .
F1R C1R C2R 117.6 . .
F1R C1R C6R 118.0 . .
C2R C1R C6R 124.4 . .
C1R C2R C3R 118.6 . .
C1R C2R H2R 117.2 . .
C3R C2R H2R 124.1 . .
C4R C3R C2R 120.5 . .
C4R C3R H3R 121.0 . .
C2R C3R H3R 118.5 . .
C3R C4R C5R 118.5 . .
C3R C4R H4R 124.2 . .
C5R C4R H4R 117.4 . .
F2R C5R C4R 117.7 . .
F2R C5R C6R 117.6 . .
C4R C5R C6R 124.7 . .
C8R C7R C6R 128.5(15) . .
C8R C7R H7R 115.8 . .
C6R C7R H7R 115.8 . .
C7R C8R C9R 119.6(15) . .
C7R C8R H8R 120.2 . .
C9R C8R H8R 120.2 . .
O2R C9R O1R 122.4 . .
O2R C9R C8R 125.3(9) . .
O1R C9R C8R 112.2(9) . .
C9R O1R H1R 109.5 . .
C1P1 C6P1 C5P1 113.9 . .
C1P1 C6P1 C7P1 127.1(12) . .
C5P1 C6P1 C7P1 118.6(12) . .
F1P1 C1P1 C6P1 118.5 . .
F1P1 C1P1 C2P1 117.8 . .
C6P1 C1P1 C2P1 123.7 . .
C3P1 C2P1 C1P1 119.2 . .
C3P1 C2P1 O2P1 95(8) . 4_576
C1P1 C2P1 O2P1 146(7) . 4_576
C3P1 C2P1 H2P1 126.0 . .
C1P1 C2P1 H2P1 114.8 . .
O2P1 C2P1 H2P1 31.8 4_576 .
C2P1 C3P1 C4P1 120.3 . .
C2P1 C3P1 H3P1 117.2 . .
C4P1 C3P1 H3P1 122.5 . .
C3P1 C4P1 C5P1 118.4 . .
C3P1 C4P1 H4P1 121.4 . .
C5P1 C4P1 H4P1 120.3 . .
F2P1 C5P1 C4P1 119.2 . .
F2P1 C5P1 C6P1 116.2 . .
C4P1 C5P1 C6P1 124.6 . .
C6P1 C7P1 C8P1 121.7(17) . .
C6P1 C7P1 C7P2 115.3(13) . .
C8P1 C7P1 C7P2 89.3(9) . .
C6P1 C7P1 H7P1 109.6 . .
C8P1 C7P1 H7P1 109.6 . .
C7P2 C7P1 H7P1 109.6 . .
C9P1 C8P1 C7P1 119.3(17) . .
C9P1 C8P1 C8P2 114.9(15) . .
C7P1 C8P1 C8P2 89.2(9) . .
C9P1 C8P1 H8P1 110.6 . .
C7P1 C8P1 H8P1 110.6 . .
C8P2 C8P1 H8P1 110.6 . .
O2P1 C9P1 O1P1 123.3 . .
O2P1 C9P1 C8P1 124.5(12) . .
O1P1 C9P1 C8P1 112.2(12) . .
C9P1 O1P1 H1P1 109.5 . .
C9P1 O2P1 C2P1 137(8) . 4_575
C1P2 C6P2 C5P2 114.0 . .
C1P2 C6P2 C7P2 122.6(11) . .
C5P2 C6P2 C7P2 123.3(11) . .
F1P2 C1P2 C2P2 118.18(9) . .
F1P2 C1P2 C6P2 117.7 . .
C2P2 C1P2 C6P2 124.2 . .
C1P2 C2P2 C3P2 118.82(9) . .
C1P2 C2P2 H2P2 118.0 . .
C3P2 C2P2 H2P2 123.2 . .
C4P2 C3P2 C2P2 120.3 . .
C4P2 C3P2 H3P2 117.8 . .
C2P2 C3P2 H3P2 121.9 . .
C3P2 C4P2 C5P2 118.6 . .
C3P2 C4P2 H4P2 127.2 . .
C5P2 C4P2 H4P2 114.2 . .
F2P2 C5P2 C4P2 117.8 . .
F2P2 C5P2 C6P2 118.1 . .
C4P2 C5P2 C6P2 124.1 . .
C6P2 C7P2 C8P2 114.4(15) . .
C6P2 C7P2 C7P1 116.3(14) . .
C8P2 C7P2 C7P1 88.0(9) . .
C6P2 C7P2 H7P2 112.0 . .
C8P2 C7P2 H7P2 112.0 . .
C7P1 C7P2 H7P2 112.0 . .
C9P2 C8P2 C7P2 114.8(16) . .
C9P2 C8P2 C8P1 112.0(16) . .
C7P2 C8P2 C8P1 88.3(9) . .
C9P2 C8P2 H8P2 113.1 . .
C7P2 C8P2 H8P2 113.1 . .
C8P1 C8P2 H8P2 113.1 . .
O2P2 C9P2 O1P2 123.52(10) . .
O2P2 C9P2 C8P2 122.8(12) . .
O1P2 C9P2 C8P2 113.7(12) . .
C9P2 O1P2 H1P2 109.5 . .

loop_
_geom_bond_atom_site_label_1
_geom_bond_atom_site_label_2
_geom_bond_distance
_geom_bond_site_symmetry_2
C6R C5R 1.3899 .
C6R C1R 1.3934 .
C6R C7R 1.465(14) .
C1R F1R 1.3530 .
C1R C2R 1.3702 .
C2R C3R 1.3739 .
C2R H2R 0.9021 .
C3R C4R 1.3695 .
C3R H3R 0.9522 .
C4R C5R 1.3718 .
C4R H4R 0.9114 .
C5R F2R 1.3547 .
C7R C8R 1.318(16) .
C7R H7R 0.9300 .
C8R C9R 1.472(14) .
C8R H8R 0.9300 .
C9R O2R 1.2194 .
C9R O1R 1.3134 .
O1R H1R 0.8200 .
C6P1 C1P1 1.3793 .
C6P1 C5P1 1.3863 .
C6P1 C7P1 1.508(9) .
C1P1 F1P1 1.3561 .
C1P1 C2P1 1.3804 .
C2P1 C3P1 1.3665 .
C2P1 O2P1 1.6(4) 4_576
C2P1 H2P1 0.9538 .
C3P1 C4P1 1.3674 .
C3P1 H3P1 0.9808 .
C4P1 C5P1 1.3758 .
C4P1 H4P1 0.9030 .
C5P1 F2P1 1.3550 .
C7P1 C8P1 1.535(10) .
C7P1 C7P2 1.589(10) .
C7P1 H7P1 0.9800 .
C8P1 C9P1 1.496(9) .
C8P1 C8P2 1.586(10) .
C8P1 H8P1 0.9800 .
C9P1 O2P1 1.2185 .
C9P1 O1P1 1.3038 .
O1P1 H1P1 0.8200 .
O2P1 C2P1 1.59(12) 4_575
C6P2 C1P2 1.3865 .
C6P2 C5P2 1.3878 .
C6P2 C7P2 1.512(9) .
C1P2 F1P2 1.3553 .
C1P2 C2P2 1.3710 .
C2P2 C3P2 1.3732 .
C2P2 H2P2 0.9181 .
C3P2 C4P2 1.3720 .
C3P2 H3P2 0.9851 .
C4P2 C5P2 1.3767 .
C4P2 H4P2 0.9481 .
C5P2 F2P2 1.3510 .
C7P2 C8P2 1.565(10) .
C7P2 H7P2 0.9800 .
C8P2 C9P2 1.491(9) .
C8P2 H8P2 0.9800 .
C9P2 O2P2 1.2132 .
C9P2 O1P2 1.3057 .
O1P2 H1P2 0.8200 .
